data_4132169
loop_
_publ_author_name
'Han, Ting'
'Deng, Haiqin'
'Qiu, Zijie'
'Zhao, Zheng'
'Zhang, Haoke'
'Zou, Hang'
'Leung, Nelson L. C.'
'Shan, Guogang'
'Elsegood, Mark R. J.'
'Lam, Jacky W. Y.'
'Tang, Ben Zhong'

_publ_section_title
;
 Facile Multicomponent Polymerizations toward Unconventional Luminescent
 Polymers with Readily Openable Small Heterocycles.
;
_journal_issue 16
_journal_name_full 'Journal of the American Chemical Society'
_journal_page_first 5588
_journal_page_last 5598
_journal_paper_doi 10.1021/jacs.8b01991
_journal_volume 140
_journal_year 2018
_chemical_formula_moiety 'C28 H37 N3 O3 S'
_chemical_formula_sum 'C28 H37 N3 O3 S'
_chemical_formula_weight 495.66
_space_group_crystal_system monoclinic
_space_group_IT_number 14
_space_group_name_Hall '-P 2ybc'
_space_group_name_H-M_alt 'P 1 21/c 1'
_atom_sites_solution_hydrogens mixed
_atom_sites_solution_primary iterative
_atom_sites_solution_secondary difmap
_audit_creation_method SHELXL-2016/6
_cell_angle_alpha 90
_cell_angle_beta 114.351(3)
_cell_angle_gamma 90
_cell_formula_units_Z 4
_cell_length_a 9.706(2)
_cell_length_b 25.862(7)
_cell_length_c 11.622(3)
_cell_measurement_reflns_used 3319
_cell_measurement_temperature 150(2)
_cell_measurement_theta_max 24.23
_cell_measurement_theta_min 2.44
_cell_volume 2657.8(11)
_computing_cell_refinement 'Bruker SAINT'
_computing_data_collection 'Bruker APEX 2'
_computing_data_reduction 'Bruker SAINT'
_computing_molecular_graphics 'Bruker SHELXTL'
_computing_publication_material 'Bruker SHELXTL'
_computing_structure_refinement 'SHELXL-2016/6 (Sheldrick, 2016)'
_computing_structure_solution 'SHELXT (Sheldrick, 2015)'
_diffrn_ambient_temperature 150(2)
_diffrn_measured_fraction_theta_full 0.997
_diffrn_measured_fraction_theta_max 0.992
_diffrn_measurement_device_type 'Bruker APEX 2 CCD area detector diffractometer'
_diffrn_measurement_method '\w rotation with narrow frames'
_diffrn_radiation_monochromator graphite
_diffrn_radiation_type MoK\a
_diffrn_radiation_wavelength 0.71073
_diffrn_reflns_av_R_equivalents 0.0747
_diffrn_reflns_av_unetI/netI 0.0787
_diffrn_reflns_Laue_measured_fraction_full 0.997
_diffrn_reflns_Laue_measured_fraction_max 0.992
_diffrn_reflns_limit_h_max 12
_diffrn_reflns_limit_h_min -12
_diffrn_reflns_limit_k_max 32
_diffrn_reflns_limit_k_min -32
_diffrn_reflns_limit_l_max 13
_diffrn_reflns_limit_l_min -14
_diffrn_reflns_number 17313
_diffrn_reflns_point_group_measured_fraction_full 0.997
_diffrn_reflns_point_group_measured_fraction_max 0.992
_diffrn_reflns_theta_full 25.242
_diffrn_reflns_theta_max 26.409
_diffrn_reflns_theta_min 1.575
_diffrn_source 'fine-focus sealed tube'
_exptl_absorpt_coefficient_mu 0.156
_exptl_absorpt_correction_T_max 0.982
_exptl_absorpt_correction_T_min 0.922
_exptl_absorpt_correction_type multi-scan
_exptl_absorpt_process_details 'SADABS v2014/5, Sheldrick, G.M., (2014)'
_exptl_crystal_colour colourless
_exptl_crystal_density_diffrn 1.239
_exptl_crystal_density_method 'not measured'
_exptl_crystal_description tablet
_exptl_crystal_F_000 1064
_exptl_crystal_size_max 0.530
_exptl_crystal_size_mid 0.410
_exptl_crystal_size_min 0.120
_refine_diff_density_max 0.287
_refine_diff_density_min -0.345
_refine_diff_density_rms 0.050
_refine_ls_extinction_method none
_refine_ls_goodness_of_fit_ref 1.014
_refine_ls_hydrogen_treatment mixed
_refine_ls_matrix_type full
_refine_ls_number_parameters 371
_refine_ls_number_reflns 5429
_refine_ls_number_restraints 153
_refine_ls_restrained_S_all 1.011
_refine_ls_R_factor_all 0.1089
_refine_ls_R_factor_gt 0.0554
_refine_ls_shift/su_max 0.000
_refine_ls_shift/su_mean 0.000
_refine_ls_structure_factor_coef Fsqd
_refine_ls_weighting_details 'w=1/[\s^2^(Fo^2^)+(0.0426P)^2^+0.9138P] where P=(Fo^2^+2Fc^2^)/3'
_refine_ls_weighting_scheme calc
_refine_ls_wR_factor_gt 0.1097
_refine_ls_wR_factor_ref 0.1319
_reflns_Friedel_coverage 0.000
_reflns_number_gt 3283
_reflns_number_total 5429
_reflns_threshold_expression 'I > 2\s(I)'
_cod_data_source_file ja8b01991_si_002.cif
_cod_data_source_block 5
_cod_original_sg_symbol_H-M 'P 21/c'
_cod_database_code 4132169
_shelx_shelxl_version_number 2016/6
_shelx_space_group_comment
; 
The symmetry employed for this shelxl refinement is uniquely defined 
by the following loop, which should always be used as a source of 
symmetry information in preference to the above space-group names. 
They are only intended as comments. 
;
_shelx_estimated_absorpt_t_min 0.922
_shelx_estimated_absorpt_t_max 0.982

loop_
_space_group_symop_operation_xyz
'x, y, z'
'-x, y+1/2, -z+1/2'
'-x, -y, -z'
'x, -y-1/2, z-1/2'

loop_
_atom_site_label
_atom_site_type_symbol
_atom_site_fract_x
_atom_site_fract_y
_atom_site_fract_z
_atom_site_U_iso_or_equiv
_atom_site_adp_type
_atom_site_occupancy
_atom_site_site_symmetry_order
_atom_site_calc_flag
_atom_site_refinement_flags_posn
_atom_site_refinement_flags_adp
_atom_site_refinement_flags_occupancy
_atom_site_disorder_assembly
_atom_site_disorder_group
C1 C 0.3674(3) 0.38679(9) 0.5916(2) 0.0281(6) Uani 1 1 d . . . . .
N1 N 0.3344(2) 0.41871(8) 0.66441(19) 0.0286(5) Uani 1 1 d . . . . .
S1 S 0.41228(8) 0.47334(2) 0.71606(6) 0.02933(18) Uani 1 1 d . . . . .
O1 O 0.4375(2) 0.50362(6) 0.62140(17) 0.0379(5) Uani 1 1 d . . . . .
O2 O 0.5390(2) 0.46833(7) 0.83587(16) 0.0394(5) Uani 1 1 d . . . . .
C2 C 0.2653(3) 0.50400(9) 0.7424(2) 0.0284(6) Uani 1 1 d . . . . .
C3 C 0.2724(3) 0.50786(10) 0.8638(2) 0.0341(7) Uani 1 1 d . . . . .
H3A H 0.354651 0.493052 0.933117 0.041 Uiso 1 1 calc R U . . .
C4 C 0.1589(3) 0.53338(11) 0.8830(3) 0.0435(8) Uani 1 1 d . . . . .
H4 H 0.165317 0.536668 0.966514 0.052 Uiso 1 1 calc R U . . .
C5 C 0.0360(3) 0.55430(12) 0.7838(3) 0.0502(9) Uani 1 1 d . . . . .
C6 C 0.0311(3) 0.55017(12) 0.6627(3) 0.0486(8) Uani 1 1 d . . . . .
H6 H -0.051947 0.564556 0.593338 0.058 Uiso 1 1 calc R U . . .
C7 C 0.1443(3) 0.52564(11) 0.6417(3) 0.0392(7) Uani 1 1 d . . . . .
H7 H 0.139816 0.523502 0.558658 0.047 Uiso 1 1 calc R U . . .
C8 C -0.0904(4) 0.58052(16) 0.8042(4) 0.0815(13) Uani 1 1 d . . . . .
H8A H -0.166178 0.554784 0.800517 0.122 Uiso 1 1 calc R U . . .
H8B H -0.137414 0.606533 0.738164 0.122 Uiso 1 1 calc R U . . .
H8C H -0.049937 0.597352 0.887088 0.122 Uiso 1 1 calc R U . . .
N2 N 0.2920(3) 0.34256(9) 0.5602(2) 0.0390(6) Uani 1 1 d . . . . .
H2 H 0.321(3) 0.3219(12) 0.514(3) 0.055(10) Uiso 1 1 d . . . . .
C9 C 0.1865(3) 0.32340(10) 0.6108(3) 0.0373(7) Uani 1 1 d D . . . .
H9 H 0.167512 0.351492 0.661606 0.045 Uiso 1 1 calc R U . . .
C10 C 0.2557(3) 0.27805(14) 0.6957(3) 0.0614(10) Uani 1 1 d D . . . .
H10A H 0.350992 0.289063 0.765856 0.074 Uiso 1 1 calc R U . . .
H10B H 0.280594 0.250876 0.647330 0.074 Uiso 1 1 calc R U . . .
C11 C 0.1494(4) 0.25568(15) 0.7499(3) 0.0662(11) Uani 1 1 d D . . . .
H11A H 0.197275 0.225136 0.802556 0.079 Uiso 1 1 calc R U . . .
H11B H 0.131448 0.281798 0.804435 0.079 Uiso 1 1 calc R U . . .
C12 C 0.0027(4) 0.24032(14) 0.6472(3) 0.0584(9) Uani 1 1 d D . . . .
H12A H -0.066162 0.227931 0.684691 0.070 Uiso 1 1 calc R U . . .
H12B H 0.019645 0.211463 0.598555 0.070 Uiso 1 1 calc R U . . .
C13 C -0.0695(3) 0.28429(14) 0.5603(3) 0.0568(9) Uani 1 1 d D . . . .
H13A H -0.098065 0.311392 0.606573 0.068 Uiso 1 1 calc R U . . .
H13B H -0.162994 0.272059 0.489935 0.068 Uiso 1 1 calc R U . . .
C14 C 0.0371(3) 0.30750(13) 0.5066(3) 0.0524(9) Uani 1 1 d D . . . .
H14A H 0.055492 0.281716 0.451531 0.063 Uiso 1 1 calc R U . . .
H14B H -0.011571 0.338062 0.454291 0.063 Uiso 1 1 calc R U . . .
C15 C 0.4883(3) 0.39629(9) 0.5416(2) 0.0281(6) Uani 1 1 d . . . . .
H15 H 0.478108 0.432905 0.511578 0.034 Uiso 1 1 calc R U . . .
C16 C 0.6465(3) 0.38993(10) 0.6473(2) 0.0319(6) Uani 1 1 d . . . . .
C17 C 0.6804(4) 0.34886(12) 0.7303(3) 0.0475(8) Uani 1 1 d . . . . .
H17 H 0.604014 0.324569 0.723622 0.057 Uiso 1 1 calc R U . . .
C18 C 0.8259(4) 0.34292(15) 0.8236(3) 0.0630(10) Uani 1 1 d . . . . .
H18 H 0.848783 0.314677 0.880745 0.076 Uiso 1 1 calc R U . . .
C19 C 0.9363(4) 0.37779(15) 0.8331(3) 0.0625(10) Uani 1 1 d . . . . .
H19 H 1.035516 0.373864 0.897378 0.075 Uiso 1 1 calc R U . . .
C20 C 0.9040(4) 0.41840(14) 0.7500(4) 0.0642(10) Uani 1 1 d . . . . .
H20 H 0.981282 0.442159 0.755837 0.077 Uiso 1 1 calc R U . . .
C21 C 0.7591(3) 0.42470(12) 0.6578(3) 0.0494(8) Uani 1 1 d . . . . .
H21 H 0.736783 0.453138 0.601257 0.059 Uiso 1 1 calc R U . . .
C22 C 0.4746(3) 0.36122(10) 0.4308(2) 0.0314(6) Uani 1 1 d . . . . .
O3 O 0.4540(2) 0.31389(7) 0.43257(17) 0.0422(5) Uani 1 1 d . . . . .
N3 N 0.4896(3) 0.38466(9) 0.3348(2) 0.0331(6) Uani 1 1 d . . . . .
H3 H 0.505(3) 0.4169(11) 0.339(3) 0.044(9) Uiso 1 1 d . . . . .
C23 C 0.4804(3) 0.35625(10) 0.2225(2) 0.0336(6) Uani 1 1 d D . . . .
H23 H 0.392133 0.332320 0.199938 0.040 Uiso 0.630(12) 1 calc R U P A 1
H23X H 0.430871 0.321862 0.216831 0.040 Uiso 0.370(12) 1 calc R U P A 2
C24 C 0.4426(12) 0.3917(3) 0.1117(7) 0.044(2) Uani 0.630(12) 1 d D . P A 1
H24A H 0.520863 0.418936 0.132366 0.053 Uiso 0.630(12) 1 calc R U P A 1
H24B H 0.344190 0.408671 0.092564 0.053 Uiso 0.630(12) 1 calc R U P A 1
C25 C 0.4346(12) 0.3611(4) -0.0041(8) 0.049(3) Uani 0.630(12) 1 d D . P A 1
H25A H 0.345098 0.338103 -0.033327 0.059 Uiso 0.630(12) 1 calc R U P A 1
H25B H 0.422282 0.385442 -0.073389 0.059 Uiso 0.630(12) 1 calc R U P A 1
C26 C 0.5758(10) 0.3288(3) 0.0258(8) 0.052(2) Uani 0.630(12) 1 d D . P A 1
H26A H 0.565314 0.308761 -0.049930 0.063 Uiso 0.630(12) 1 calc R U P A 1
H26B H 0.664378 0.351964 0.048080 0.063 Uiso 0.630(12) 1 calc R U P A 1
C27 C 0.6014(7) 0.2923(3) 0.1338(6) 0.0519(18) Uani 0.630(12) 1 d D . P A 1
H27A H 0.695140 0.272238 0.152883 0.062 Uiso 0.630(12) 1 calc R U P A 1
H27B H 0.515959 0.267720 0.109742 0.062 Uiso 0.630(12) 1 calc R U P A 1
C28 C 0.6150(7) 0.3226(3) 0.2508(6) 0.0478(18) Uani 0.630(12) 1 d D . P A 1
H28A H 0.624387 0.298093 0.319158 0.057 Uiso 0.630(12) 1 calc R U P A 1
H28B H 0.707421 0.344145 0.280552 0.057 Uiso 0.630(12) 1 calc R U P A 1
C24X C 0.3941(19) 0.3883(7) 0.1054(12) 0.059(5) Uani 0.370(12) 1 d D . P A 2
H24C H 0.445322 0.422067 0.113310 0.071 Uiso 0.370(12) 1 calc R U P A 2
H24D H 0.290857 0.394973 0.099129 0.071 Uiso 0.370(12) 1 calc R U P A 2
C25X C 0.3835(17) 0.3613(10) -0.0157(15) 0.050(4) Uani 0.370(12) 1 d D . P A 2
H25C H 0.329092 0.328076 -0.025590 0.060 Uiso 0.370(12) 1 calc R U P A 2
H25D H 0.325076 0.383252 -0.089608 0.060 Uiso 0.370(12) 1 calc R U P A 2
C26X C 0.5386(14) 0.3514(6) -0.0113(11) 0.042(3) Uani 0.370(12) 1 d D . P A 2
H26C H 0.528981 0.331104 -0.086503 0.051 Uiso 0.370(12) 1 calc R U P A 2
H26D H 0.587089 0.384783 -0.013900 0.051 Uiso 0.370(12) 1 calc R U P A 2
C27X C 0.6372(17) 0.3224(7) 0.1063(10) 0.069(5) Uani 0.370(12) 1 d D . P A 2
H27C H 0.740761 0.319563 0.110284 0.083 Uiso 0.370(12) 1 calc R U P A 2
H27D H 0.597019 0.286917 0.102689 0.083 Uiso 0.370(12) 1 calc R U P A 2
C28X C 0.6432(10) 0.3496(5) 0.2255(9) 0.048(3) Uani 0.370(12) 1 d D . P A 2
H28C H 0.690560 0.384038 0.232504 0.057 Uiso 0.370(12) 1 calc R U P A 2
H28D H 0.706705 0.329172 0.300790 0.057 Uiso 0.370(12) 1 calc R U P A 2

loop_
_atom_site_aniso_label
_atom_site_aniso_U_11
_atom_site_aniso_U_22
_atom_site_aniso_U_33
_atom_site_aniso_U_23
_atom_site_aniso_U_13
_atom_site_aniso_U_12
C1 0.0321(15) 0.0267(13) 0.0213(13) 0.0012(11) 0.0068(12) -0.0006(11)
N1 0.0337(13) 0.0261(11) 0.0250(12) -0.0034(9) 0.0109(10) -0.0038(10)
S1 0.0325(4) 0.0299(3) 0.0236(3) -0.0037(3) 0.0095(3) -0.0015(3)
O1 0.0553(13) 0.0283(10) 0.0373(11) -0.0019(8) 0.0263(10) -0.0058(9)
O2 0.0308(10) 0.0491(12) 0.0289(10) -0.0078(9) 0.0028(9) 0.0054(9)
C2 0.0304(15) 0.0286(13) 0.0219(14) -0.0044(11) 0.0065(12) -0.0026(11)
C3 0.0341(16) 0.0394(15) 0.0250(15) -0.0045(12) 0.0083(13) -0.0030(12)
C4 0.0405(17) 0.0555(19) 0.0342(17) -0.0164(14) 0.0150(15) -0.0034(15)
C5 0.0378(18) 0.0512(19) 0.054(2) -0.0198(16) 0.0114(17) 0.0061(15)
C6 0.0391(18) 0.0523(19) 0.0427(19) -0.0037(15) 0.0051(15) 0.0141(15)
C7 0.0400(17) 0.0459(16) 0.0248(14) -0.0027(13) 0.0065(13) 0.0067(14)
C8 0.058(2) 0.103(3) 0.078(3) -0.030(2) 0.022(2) 0.023(2)
N2 0.0510(16) 0.0334(13) 0.0440(15) -0.0117(12) 0.0310(13) -0.0109(12)
C9 0.0495(18) 0.0339(15) 0.0372(16) -0.0107(13) 0.0267(15) -0.0119(13)
C10 0.0360(19) 0.098(3) 0.044(2) 0.0290(19) 0.0096(16) -0.0066(18)
C11 0.043(2) 0.098(3) 0.056(2) 0.034(2) 0.0189(18) -0.0009(19)
C12 0.051(2) 0.072(2) 0.057(2) 0.0142(18) 0.0266(19) -0.0130(18)
C13 0.0330(18) 0.088(3) 0.045(2) 0.0136(18) 0.0127(16) -0.0034(17)
C14 0.0371(18) 0.069(2) 0.0465(19) 0.0202(17) 0.0126(16) 0.0025(16)
C15 0.0362(16) 0.0260(13) 0.0237(14) -0.0004(11) 0.0140(13) -0.0024(11)
C16 0.0364(16) 0.0378(15) 0.0235(14) -0.0077(12) 0.0144(13) -0.0002(13)
C17 0.0440(19) 0.063(2) 0.0355(18) 0.0146(15) 0.0166(16) 0.0064(16)
C18 0.056(2) 0.090(3) 0.043(2) 0.0213(19) 0.0204(19) 0.016(2)
C19 0.045(2) 0.085(3) 0.043(2) -0.0115(19) 0.0034(17) 0.014(2)
C20 0.043(2) 0.061(2) 0.074(3) -0.014(2) 0.010(2) -0.0112(18)
C21 0.0413(19) 0.0428(18) 0.056(2) -0.0027(15) 0.0120(17) -0.0054(15)
C22 0.0349(16) 0.0315(15) 0.0270(15) -0.0024(12) 0.0118(13) -0.0017(12)
O3 0.0706(15) 0.0276(10) 0.0355(11) -0.0039(9) 0.0292(11) -0.0060(10)
N3 0.0474(15) 0.0293(13) 0.0252(12) -0.0046(10) 0.0175(11) -0.0070(11)
C23 0.0431(17) 0.0334(14) 0.0278(15) -0.0085(11) 0.0182(13) -0.0064(12)
C24 0.079(7) 0.030(3) 0.035(3) -0.005(2) 0.035(4) -0.007(3)
C25 0.080(8) 0.048(4) 0.026(3) 0.000(3) 0.029(4) 0.003(5)
C26 0.059(5) 0.062(6) 0.048(5) -0.016(4) 0.035(5) -0.009(4)
C27 0.050(4) 0.062(4) 0.054(4) -0.009(3) 0.031(3) 0.010(3)
C28 0.045(3) 0.058(4) 0.039(3) -0.004(3) 0.016(3) 0.010(3)
C24X 0.044(8) 0.113(13) 0.024(5) -0.004(5) 0.018(5) 0.020(8)
C25X 0.043(7) 0.082(9) 0.030(5) -0.014(6) 0.019(5) 0.000(6)
C26X 0.050(7) 0.056(8) 0.031(6) -0.008(5) 0.027(5) 0.003(5)
C27X 0.074(9) 0.087(11) 0.050(6) -0.003(7) 0.029(7) 0.045(8)
C28X 0.055(5) 0.050(7) 0.034(5) 0.003(5) 0.014(4) 0.028(5)

loop_
_atom_type_symbol
_atom_type_description
_atom_type_scat_dispersion_real
_atom_type_scat_dispersion_imag
_atom_type_scat_source
C C 0.0033 0.0016 'International Tables Vol C Tables 4.2.6.8 and 6.1.1.4'
H H 0.0000 0.0000 'International Tables Vol C Tables 4.2.6.8 and 6.1.1.4'
N N 0.0061 0.0033 'International Tables Vol C Tables 4.2.6.8 and 6.1.1.4'
O O 0.0106 0.0060 'International Tables Vol C Tables 4.2.6.8 and 6.1.1.4'
S S 0.1246 0.1234 'International Tables Vol C Tables 4.2.6.8 and 6.1.1.4'

loop_
_geom_angle_atom_site_label_1
_geom_angle_atom_site_label_2
_geom_angle_atom_site_label_3
_geom_angle
N1 C1 N2 117.7(2)
N1 C1 C15 125.0(2)
N2 C1 C15 117.3(2)
C1 N1 S1 126.47(19)
O2 S1 O1 116.07(12)
O2 S1 N1 111.62(11)
O1 S1 N1 113.20(11)
O2 S1 C2 107.65(11)
O1 S1 C2 106.86(12)
N1 S1 C2 99.86(12)
C7 C2 C3 119.9(3)
C7 C2 S1 119.9(2)
C3 C2 S1 120.2(2)
C4 C3 C2 119.4(3)
C4 C3 H3A 120.3
C2 C3 H3A 120.3
C3 C4 C5 121.6(3)
C3 C4 H4 119.2
C5 C4 H4 119.2
C4 C5 C6 118.1(3)
C4 C5 C8 121.6(3)
C6 C5 C8 120.3(3)
C7 C6 C5 121.2(3)
C7 C6 H6 119.4
C5 C6 H6 119.4
C6 C7 C2 119.8(3)
C6 C7 H7 120.1
C2 C7 H7 120.1
C5 C8 H8A 109.5
C5 C8 H8B 109.5
H8A C8 H8B 109.5
C5 C8 H8C 109.5
H8A C8 H8C 109.5
H8B C8 H8C 109.5
C1 N2 C9 125.5(2)
C1 N2 H2 114(2)
C9 N2 H2 119(2)
N2 C9 C10 109.3(2)
N2 C9 C14 111.7(2)
C10 C9 C14 109.6(2)
N2 C9 H9 108.7
C10 C9 H9 108.7
C14 C9 H9 108.7
C9 C10 C11 111.8(3)
C9 C10 H10A 109.3
C11 C10 H10A 109.3
C9 C10 H10B 109.3
C11 C10 H10B 109.3
H10A C10 H10B 107.9
C12 C11 C10 110.9(3)
C12 C11 H11A 109.5
C10 C11 H11A 109.5
C12 C11 H11B 109.5
C10 C11 H11B 109.5
H11A C11 H11B 108.0
C11 C12 C13 111.6(3)
C11 C12 H12A 109.3
C13 C12 H12A 109.3
C11 C12 H12B 109.3
C13 C12 H12B 109.3
H12A C12 H12B 108.0
C12 C13 C14 111.5(3)
C12 C13 H13A 109.3
C14 C13 H13A 109.3
C12 C13 H13B 109.3
C14 C13 H13B 109.3
H13A C13 H13B 108.0
C9 C14 C13 111.4(2)
C9 C14 H14A 109.3
C13 C14 H14A 109.3
C9 C14 H14B 109.3
C13 C14 H14B 109.3
H14A C14 H14B 108.0
C1 C15 C16 110.6(2)
C1 C15 C22 114.2(2)
C16 C15 C22 108.7(2)
C1 C15 H15 107.7
C16 C15 H15 107.7
C22 C15 H15 107.7
C17 C16 C21 119.2(3)
C17 C16 C15 121.0(3)
C21 C16 C15 119.8(2)
C16 C17 C18 120.2(3)
C16 C17 H17 119.9
C18 C17 H17 119.9
C19 C18 C17 120.0(3)
C19 C18 H18 120.0
C17 C18 H18 120.0
C18 C19 C20 120.2(3)
C18 C19 H19 119.9
C20 C19 H19 119.9
C19 C20 C21 120.0(3)
C19 C20 H20 120.0
C21 C20 H20 120.0
C16 C21 C20 120.5(3)
C16 C21 H21 119.8
C20 C21 H21 119.8
O3 C22 N3 122.5(2)
O3 C22 C15 121.8(2)
N3 C22 C15 115.7(2)
C22 N3 C23 122.0(2)
C22 N3 H3 119(2)
C23 N3 H3 119(2)
N3 C23 C28 111.7(3)
N3 C23 C24 111.2(4)
C28 C23 C24 115.4(4)
N3 C23 C24X 109.5(7)
N3 C23 C28X 110.0(4)
C24X C23 C28X 104.9(7)
N3 C23 H23 105.9
C28 C23 H23 105.9
C24 C23 H23 105.9
N3 C23 H23X 110.8
C24X C23 H23X 110.8
C28X C23 H23X 110.8
C23 C24 C25 110.1(6)
C23 C24 H24A 109.6
C25 C24 H24A 109.6
C23 C24 H24B 109.6
C25 C24 H24B 109.6
H24A C24 H24B 108.2
C26 C25 C24 111.6(6)
C26 C25 H25A 109.3
C24 C25 H25A 109.3
C26 C25 H25B 109.3
C24 C25 H25B 109.3
H25A C25 H25B 108.0
C27 C26 C25 111.0(6)
C27 C26 H26A 109.4
C25 C26 H26A 109.4
C27 C26 H26B 109.4
C25 C26 H26B 109.4
H26A C26 H26B 108.0
C26 C27 C28 110.2(5)
C26 C27 H27A 109.6
C28 C27 H27A 109.6
C26 C27 H27B 109.6
C28 C27 H27B 109.6
H27A C27 H27B 108.1
C23 C28 C27 110.9(4)
C23 C28 H28A 109.5
C27 C28 H28A 109.5
C23 C28 H28B 109.5
C27 C28 H28B 109.5
H28A C28 H28B 108.0
C23 C24X C25X 112.2(12)
C23 C24X H24C 109.2
C25X C24X H24C 109.2
C23 C24X H24D 109.2
C25X C24X H24D 109.2
H24C C24X H24D 107.9
C26X C25X C24X 110.9(12)
C26X C25X H25C 109.5
C24X C25X H25C 109.5
C26X C25X H25D 109.5
C24X C25X H25D 109.5
H25C C25X H25D 108.0
C27X C26X C25X 111.5(12)
C27X C26X H26C 109.3
C25X C26X H26C 109.3
C27X C26X H26D 109.3
C25X C26X H26D 109.3
H26C C26X H26D 108.0
C26X C27X C28X 111.4(8)
C26X C27X H27C 109.4
C28X C27X H27C 109.4
C26X C27X H27D 109.4
C28X C27X H27D 109.4
H27C C27X H27D 108.0
C27X C28X C23 111.4(8)
C27X C28X H28C 109.3
C23 C28X H28C 109.3
C27X C28X H28D 109.3
C23 C28X H28D 109.3
H28C C28X H28D 108.0

loop_
_geom_bond_atom_site_label_1
_geom_bond_atom_site_label_2
_geom_bond_distance
C1 N1 1.313(3)
C1 N2 1.326(3)
C1 C15 1.528(4)
N1 S1 1.598(2)
S1 O2 1.4338(18)
S1 O1 1.4513(19)
S1 C2 1.766(3)
C2 C7 1.388(4)
C2 C3 1.389(4)
C3 C4 1.379(4)
C3 H3A 0.9500
C4 C5 1.383(4)
C4 H4 0.9500
C5 C6 1.392(4)
C5 C8 1.503(4)
C6 C7 1.375(4)
C6 H6 0.9500
C7 H7 0.9500
C8 H8A 0.9800
C8 H8B 0.9800
C8 H8C 0.9800
N2 C9 1.461(3)
N2 H2 0.88(3)
C9 C10 1.501(4)
C9 C14 1.514(4)
C9 H9 1.0000
C10 C11 1.527(4)
C10 H10A 0.9900
C10 H10B 0.9900
C11 C12 1.486(4)
C11 H11A 0.9900
C11 H11B 0.9900
C12 C13 1.490(4)
C12 H12A 0.9900
C12 H12B 0.9900
C13 C14 1.534(4)
C13 H13A 0.9900
C13 H13B 0.9900
C14 H14A 0.9900
C14 H14B 0.9900
C15 C16 1.529(4)
C15 C22 1.536(3)
C15 H15 1.0000
C16 C17 1.380(4)
C16 C21 1.382(4)
C17 C18 1.389(4)
C17 H17 0.9500
C18 C19 1.370(5)
C18 H18 0.9500
C19 C20 1.373(5)
C19 H19 0.9500
C20 C21 1.382(4)
C20 H20 0.9500
C21 H21 0.9500
C22 O3 1.242(3)
C22 N3 1.329(3)
N3 C23 1.468(3)
N3 H3 0.85(3)
C23 C28 1.490(6)
C23 C24 1.497(7)
C23 C24X 1.517(11)
C23 C28X 1.576(9)
C23 H23 1.0000
C23 H23X 1.0000
C24 C25 1.535(8)
C24 H24A 0.9900
C24 H24B 0.9900
C25 C26 1.517(9)
C25 H25A 0.9900
C25 H25B 0.9900
C26 C27 1.508(8)
C26 H26A 0.9900
C26 H26B 0.9900
C27 C28 1.526(7)
C27 H27A 0.9900
C27 H27B 0.9900
C28 H28A 0.9900
C28 H28B 0.9900
C24X C25X 1.535(12)
C24X H24C 0.9900
C24X H24D 0.9900
C25X C26X 1.508(11)
C25X H25C 0.9900
C25X H25D 0.9900
C26X C27X 1.506(11)
C26X H26C 0.9900
C26X H26D 0.9900
C27X C28X 1.534(10)
C27X H27C 0.9900
C27X H27D 0.9900
C28X H28C 0.9900
C28X H28D 0.9900

loop_
_geom_hbond_atom_site_label_D
_geom_hbond_atom_site_label_H
_geom_hbond_atom_site_label_A
_geom_hbond_distance_DH
_geom_hbond_distance_HA
_geom_hbond_distance_DA
_geom_hbond_angle_DHA
_geom_hbond_site_symmetry_A
C3 H3A O2 0.95 2.64 3.262(3) 123.2 3_667
N2 H2 O3 0.88(3) 1.90(3) 2.674(3) 145(3) .
C15 H15 O1 1.00 2.35 3.030(3) 124.1 .
C15 H15 O1 1.00 2.61 3.455(3) 142.5 3_666
N3 H3 O1 0.85(3) 2.13(3) 2.968(3) 171(3) 3_666
C28 H28A O3 0.99 2.54 3.111(7) 116.8 .

loop_
_geom_torsion_atom_site_label_1
_geom_torsion_atom_site_label_2
_geom_torsion_atom_site_label_3
_geom_torsion_atom_site_label_4
_geom_torsion
N2 C1 N1 S1 178.8(2)
C15 C1 N1 S1 -0.2(4)
C1 N1 S1 O2 -90.8(2)
C1 N1 S1 O1 42.4(3)
C1 N1 S1 C2 155.6(2)
O2 S1 C2 C7 163.5(2)
O1 S1 C2 C7 38.2(2)
N1 S1 C2 C7 -79.9(2)
O2 S1 C2 C3 -14.6(2)
O1 S1 C2 C3 -140.0(2)
N1 S1 C2 C3 102.0(2)
C7 C2 C3 C4 -0.2(4)
S1 C2 C3 C4 178.0(2)
C2 C3 C4 C5 1.5(4)
C3 C4 C5 C6 -1.7(5)
C3 C4 C5 C8 177.9(3)
C4 C5 C6 C7 0.6(5)
C8 C5 C6 C7 -179.0(3)
C5 C6 C7 C2 0.7(5)
C3 C2 C7 C6 -0.9(4)
S1 C2 C7 C6 -179.0(2)
N1 C1 N2 C9 -7.2(4)
C15 C1 N2 C9 171.8(2)
C1 N2 C9 C10 -109.3(3)
C1 N2 C9 C14 129.2(3)
N2 C9 C10 C11 -179.1(3)
C14 C9 C10 C11 -56.4(4)
C9 C10 C11 C12 57.0(4)
C10 C11 C12 C13 -55.6(4)
C11 C12 C13 C14 55.0(4)
N2 C9 C14 C13 176.5(3)
C10 C9 C14 C13 55.1(4)
C12 C13 C14 C9 -55.0(4)
N1 C1 C15 C16 73.3(3)
N2 C1 C15 C16 -105.7(3)
N1 C1 C15 C22 -163.7(2)
N2 C1 C15 C22 17.3(3)
C1 C15 C16 C17 44.6(3)
C22 C15 C16 C17 -81.4(3)
C1 C15 C16 C21 -137.6(3)
C22 C15 C16 C21 96.3(3)
C21 C16 C17 C18 0.4(4)
C15 C16 C17 C18 178.2(3)
C16 C17 C18 C19 -0.2(5)
C17 C18 C19 C20 -0.6(5)
C18 C19 C20 C21 1.2(5)
C17 C16 C21 C20 0.2(5)
C15 C16 C21 C20 -177.7(3)
C19 C20 C21 C16 -1.0(5)
C1 C15 C22 O3 -46.4(3)
C16 C15 C22 O3 77.6(3)
C1 C15 C22 N3 135.1(2)
C16 C15 C22 N3 -101.0(3)
O3 C22 N3 C23 1.1(4)
C15 C22 N3 C23 179.6(2)
C22 N3 C23 C28 -70.9(5)
C22 N3 C23 C24 158.6(5)
C22 N3 C23 C24X 140.2(8)
C22 N3 C23 C28X -105.0(6)
N3 C23 C24 C25 179.7(6)
C28 C23 C24 C25 51.1(8)
C23 C24 C25 C26 -52.0(10)
C24 C25 C26 C27 57.2(10)
C25 C26 C27 C28 -58.1(8)
N3 C23 C28 C27 178.5(4)
C24 C23 C28 C27 -53.2(7)
C26 C27 C28 C23 55.1(7)
N3 C23 C24X C25X 178.7(11)
C28X C23 C24X C25X 60.7(14)
C23 C24X C25X C26X -60(2)
C24X C25X C26X C27X 54(2)
C25X C26X C27X C28X -53.5(17)
C26X C27X C28X C23 57.7(14)
N3 C23 C28X C27X -177.3(7)
C24X C23 C28X C27X -59.6(11)
